data_7051476
_journal_name_full 'New Journal of Chemistry'
_journal_paper_doi 10.1039/a904579a
_journal_year 1999
_chemical_formula_sum 'C51.5 H69 N4 Nb O2'
_chemical_formula_weight 869.02
_space_group_IT_number 2
_symmetry_cell_setting triclinic
_symmetry_space_group_name_Hall '-P 1'
_symmetry_space_group_name_H-M 'P -1'
_cell_angle_alpha 80.481(5)
_cell_angle_beta 70.949(5)
_cell_angle_gamma 82.328(5)
_cell_formula_units_Z 2
_cell_length_a 12.5569(10)
_cell_length_b 13.0513(5)
_cell_length_c 16.5008(5)
_cell_measurement_temperature 180(2)
_cell_volume 2511.7(2)
_diffrn_ambient_temperature 180(2)
_exptl_crystal_density_diffrn 1.149
_cod_depositor_comments
;
The following automatic conversions were performed:
'_symmetry_cell_setting' value 'Triclinic' changed to 'triclinic'
according to '/home/saulius/struct/CIF-dictionaries/cif_core.dic'
dictionary named 'cif_core.dic' version 2.4.1 from 2010-06-29.

Automatic conversion script
Id: cif_fix_enum 1527 2010-12-29 10:47:43Z saulius 
;
_cod_original_formula_sum 'C51.50 H69 N4 Nb O2'
_cod_database_code 7051476

loop_
_symmetry_equiv_pos_as_xyz
'x, y, z'
'-x, -y, -z'

loop_
_atom_site_label
_atom_site_type_symbol
_atom_site_fract_x
_atom_site_fract_y
_atom_site_fract_z
_atom_site_U_iso_or_equiv
_atom_site_adp_type
_atom_site_occupancy
_atom_site_symmetry_multiplicity
_atom_site_calc_flag
_atom_site_refinement_flags
_atom_site_disorder_assembly
_atom_site_disorder_group
Nb1 Nb 0.23474(6) 0.34430(6) 0.20507(4) 0.0348(2) Uani 1 1 d . . .
O1 O 0.0954(4) 0.2865(4) 0.2921(3) 0.0414(14) Uani 1 1 d . . .
O2 O 0.2005(4) 0.2706(4) 0.1105(3) 0.0339(13) Uani 1 1 d . . .
N1 N 0.3064(5) 0.1738(4) 0.2504(4) 0.0357(17) Uani 1 1 d . . .
N2 N 0.4046(5) 0.3330(4) 0.1046(4) 0.0356(16) Uani 1 1 d . . .
N3 N 0.1696(5) 0.4838(5) 0.1606(4) 0.0389(17) Uani 1 1 d . . .
N4 N 0.2909(5) 0.3925(5) 0.2763(4) 0.0409(18) Uani 1 1 d . . .
C1 C 0.0819(6) 0.2456(6) 0.3745(4) 0.0301(18) Uani 1 1 d . . .
C2 C 0.1600(6) 0.1691(6) 0.3927(4) 0.0318(19) Uani 1 1 d . . .
C3 C 0.1474(6) 0.1218(6) 0.4802(4) 0.043(2) Uani 1 1 d . . .
H3A H 0.2037 0.0714 0.4929 0.052 Uiso 1 1 calc R . .
C4 C 0.0528(6) 0.1509(6) 0.5451(4) 0.035(2) Uani 1 1 d . . .
C5 C -0.0249(6) 0.2272(6) 0.5243(4) 0.038(2) Uani 1 1 d . . .
H5A H -0.0873 0.2501 0.5703 0.046 Uiso 1 1 calc R . .
C6 C -0.0180(6) 0.2728(6) 0.4408(4) 0.038(2) Uani 1 1 d . . .
C7 C -0.1088(6) 0.3533(7) 0.4230(5) 0.051(2) Uani 1 1 d . . .
C8 C -0.2070(7) 0.3681(8) 0.5036(5) 0.076(3) Uani 1 1 d . . .
H8A H -0.1817 0.3982 0.5441 0.115 Uiso 1 1 calc R . .
H8B H -0.2360 0.3005 0.5309 0.115 Uiso 1 1 calc R . .
H8C H -0.2671 0.4152 0.4883 0.115 Uiso 1 1 calc R . .
C9 C -0.1540(7) 0.3189(7) 0.3577(5) 0.061(3) Uani 1 1 d . . .
H9A H -0.1835 0.2505 0.3801 0.091 Uiso 1 1 calc R . .
H9B H -0.0929 0.3142 0.3031 0.091 Uiso 1 1 calc R . .
H9C H -0.2148 0.3698 0.3479 0.091 Uiso 1 1 calc R . .
C10 C -0.0597(7) 0.4615(6) 0.3872(5) 0.057(3) Uani 1 1 d . . .
H10A H -0.0272 0.4816 0.4283 0.085 Uiso 1 1 calc R . .
H10B H -0.1203 0.5140 0.3795 0.085 Uiso 1 1 calc R . .
H10C H -0.0007 0.4568 0.3315 0.085 Uiso 1 1 calc R . .
C11 C 0.0390(7) 0.1036(7) 0.6416(5) 0.053(3) Uani 1 1 d . . .
C12 C -0.0792(10) 0.0877(14) 0.6887(7) 0.182(9) Uani 1 1 d . . .
H12A H -0.0985 0.1086 0.7465 0.272 Uiso 1 1 calc R . .
H12B H -0.0910 0.0138 0.6940 0.272 Uiso 1 1 calc R . .
H12C H -0.1275 0.1299 0.6574 0.272 Uiso 1 1 calc R . .
C13 C 0.0544(16) 0.1874(13) 0.6892(8) 0.204(9) Uani 1 1 d . . .
H13A H 0.0133 0.2529 0.6736 0.306 Uiso 1 1 calc R . .
H13B H 0.1350 0.1973 0.6733 0.306 Uiso 1 1 calc R . .
H13C H 0.0249 0.1661 0.7517 0.306 Uiso 1 1 calc R . .
C14 C 0.1102(15) 0.0194(15) 0.6511(7) 0.284(15) Uani 1 1 d . . .
H14A H 0.0993 -0.0028 0.7127 0.426 Uiso 1 1 calc R . .
H14B H 0.1884 0.0369 0.6222 0.426 Uiso 1 1 calc R . .
H14C H 0.0950 -0.0372 0.6252 0.426 Uiso 1 1 calc R . .
C15 C 0.2596(6) 0.1292(6) 0.3276(5) 0.046(2) Uani 1 1 d . . .
H15A H 0.2939 0.0630 0.3439 0.055 Uiso 1 1 calc R . .
C16 C 0.3925(6) 0.1107(6) 0.1955(4) 0.0312(18) Uani 1 1 d . . .
C17 C 0.3589(6) 0.0178(6) 0.1810(4) 0.0346(19) Uani 1 1 d . . .
H17A H 0.2830 0.0005 0.2075 0.042 Uiso 1 1 calc R . .
C18 C 0.4378(6) -0.0486(6) 0.1274(4) 0.0348(19) Uani 1 1 d . . .
H18A H 0.4165 -0.1122 0.1189 0.042 Uiso 1 1 calc R . .
C19 C 0.5444(7) -0.0211(6) 0.0879(5) 0.041(2) Uani 1 1 d . . .
H19A H 0.5975 -0.0658 0.0512 0.049 Uiso 1 1 calc R . .
C20 C 0.5776(6) 0.0697(6) 0.0996(4) 0.0331(19) Uani 1 1 d . . .
C21 C 0.6973(6) 0.0975(6) 0.0500(5) 0.049(2) Uani 1 1 d . . .
H21A H 0.7512 0.0464 0.0697 0.073 Uiso 1 1 calc R . .
H21B H 0.7067 0.1672 0.0602 0.073 Uiso 1 1 calc R . .
H21C H 0.7113 0.0970 -0.0120 0.073 Uiso 1 1 calc R . .
C22 C 0.5009(6) 0.1371(6) 0.1569(4) 0.0342(19) Uani 1 1 d . . .
C23 C 0.5407(6) 0.2356(6) 0.1702(4) 0.0321(19) Uani 1 1 d . . .
C24 C 0.6227(6) 0.2331(6) 0.2084(4) 0.037(2) Uani 1 1 d . . .
C25 C 0.6661(7) 0.1328(7) 0.2535(5) 0.070(3) Uani 1 1 d . . .
H25A H 0.6857 0.1484 0.3027 0.105 Uiso 1 1 calc R . .
H25B H 0.7333 0.1015 0.2127 0.105 Uiso 1 1 calc R . .
H25C H 0.6072 0.0839 0.2741 0.105 Uiso 1 1 calc R . .
C26 C 0.6719(6) 0.3268(7) 0.2029(5) 0.046(2) Uani 1 1 d . . .
H26A H 0.7312 0.3260 0.2270 0.056 Uiso 1 1 calc R . .
C27 C 0.6343(7) 0.4184(6) 0.1631(5) 0.048(2) Uani 1 1 d . . .
H27A H 0.6686 0.4806 0.1586 0.057 Uiso 1 1 calc R . .
C28 C 0.5471(6) 0.4204(6) 0.1297(5) 0.043(2) Uani 1 1 d . . .
H28A H 0.5209 0.4843 0.1025 0.052 Uiso 1 1 calc R . .
C29 C 0.4977(6) 0.3316(6) 0.1351(4) 0.0298(18) Uani 1 1 d . . .
C30 C 0.4276(6) 0.3168(5) 0.0230(4) 0.0288(18) Uani 1 1 d . . .
H30A H 0.5047 0.3181 -0.0113 0.035 Uiso 1 1 calc R . .
C31 C 0.3525(6) 0.2979(5) -0.0193(4) 0.0297(18) Uani 1 1 d . . .
C32 C 0.3964(6) 0.2972(5) -0.1100(4) 0.0319(19) Uani 1 1 d . . .
H32A H 0.4714 0.3158 -0.1391 0.038 Uiso 1 1 calc R . .
C33 C 0.3351(6) 0.2709(5) -0.1570(4) 0.0315(18) Uani 1 1 d . . .
C34 C 0.2257(6) 0.2379(5) -0.1085(4) 0.0342(19) Uani 1 1 d . . .
H34A H 0.1819 0.2185 -0.1400 0.041 Uiso 1 1 calc R . .
C35 C 0.1775(6) 0.2316(5) -0.0189(4) 0.0299(18) Uani 1 1 d . . .
C36 C 0.2418(6) 0.2679(5) 0.0271(4) 0.0277(18) Uani 1 1 d . . .
C37 C 0.3760(6) 0.2741(6) -0.2550(4) 0.0335(19) Uani 1 1 d . . .
C38 C 0.3765(7) 0.1637(6) -0.2782(5) 0.053(2) Uani 1 1 d . . .
H38A H 0.4333 0.1164 -0.2587 0.079 Uiso 1 1 calc R . .
H38B H 0.3948 0.1669 -0.3410 0.079 Uiso 1 1 calc R . .
H38C H 0.3017 0.1379 -0.2496 0.079 Uiso 1 1 calc R . .
C39 C 0.4973(7) 0.3071(7) -0.2956(5) 0.062(3) Uani 1 1 d . . .
H39A H 0.5485 0.2586 -0.2707 0.092 Uiso 1 1 calc R . .
H39B H 0.4997 0.3777 -0.2838 0.092 Uiso 1 1 calc R . .
H39C H 0.5210 0.3059 -0.3583 0.092 Uiso 1 1 calc R . .
C40 C 0.2969(7) 0.3511(7) -0.2942(5) 0.057(3) Uani 1 1 d . . .
H40A H 0.2197 0.3298 -0.2699 0.086 Uiso 1 1 calc R . .
H40B H 0.3222 0.3517 -0.3571 0.086 Uiso 1 1 calc R . .
H40C H 0.2984 0.4212 -0.2807 0.086 Uiso 1 1 calc R . .
C41 C 0.0647(6) 0.1899(6) 0.0287(4) 0.039(2) Uani 1 1 d . . .
C42 C 0.0772(6) 0.0941(6) 0.0957(5) 0.047(2) Uani 1 1 d . . .
H42A H 0.1014 0.1160 0.1404 0.071 Uiso 1 1 calc R . .
H42B H 0.1338 0.0416 0.0665 0.071 Uiso 1 1 calc R . .
H42C H 0.0043 0.0640 0.1223 0.071 Uiso 1 1 calc R . .
C43 C -0.0214(6) 0.2704(6) 0.0758(5) 0.048(2) Uani 1 1 d . . .
H43A H 0.0027 0.2886 0.1221 0.072 Uiso 1 1 calc R . .
H43B H -0.0951 0.2417 0.1007 0.072 Uiso 1 1 calc R . .
H43C H -0.0274 0.3330 0.0350 0.072 Uiso 1 1 calc R . .
C44 C 0.0127(6) 0.1517(7) -0.0339(5) 0.052(2) Uani 1 1 d . . .
H44A H -0.0089 0.2118 -0.0712 0.078 Uiso 1 1 calc R . .
H44B H -0.0544 0.1151 -0.0001 0.078 Uiso 1 1 calc R . .
H44C H 0.0686 0.1042 -0.0697 0.078 Uiso 1 1 calc R . .
C45 C -0.0152(7) 0.5231(6) 0.1358(5) 0.053(2) Uani 1 1 d . . .
H45A H -0.0497 0.5489 0.0901 0.079 Uiso 1 1 calc R . .
H45B H -0.0314 0.5752 0.1757 0.079 Uiso 1 1 calc R . .
H45C H -0.0464 0.4579 0.1674 0.079 Uiso 1 1 calc R . .
C46 C 0.1110(7) 0.5038(6) 0.0959(5) 0.047(2) Uani 1 1 d . . .
H46A H 0.1274 0.4433 0.0634 0.056 Uiso 1 1 calc R . .
H46B H 0.1399 0.5654 0.0544 0.056 Uiso 1 1 calc R . .
C47 C 0.1753(7) 0.5834(6) 0.1938(5) 0.048(2) Uani 1 1 d . . .
H47A H 0.1055 0.6296 0.1957 0.058 Uiso 1 1 calc R . .
H47B H 0.1798 0.5669 0.2534 0.058 Uiso 1 1 calc R . .
C48 C 0.2760(8) 0.6393(7) 0.1374(6) 0.083(3) Uani 1 1 d . . .
H48A H 0.2753 0.7052 0.1587 0.125 Uiso 1 1 calc R . .
H48B H 0.2732 0.6534 0.0779 0.125 Uiso 1 1 calc R . .
H48C H 0.3455 0.5956 0.1387 0.125 Uiso 1 1 calc R . .
C49 C 0.3480(8) 0.4191(8) 0.3309(6) 0.069(3) Uani 1 1 d . . .
H49A H 0.3406 0.4959 0.3292 0.082 Uiso 1 1 calc R . .
H49B H 0.4295 0.3964 0.3083 0.082 Uiso 1 1 calc R . .
C50 C 0.3020(17) 0.3697(11) 0.4237(8) 0.224(11) Uani 1 1 d . . .
H50A H 0.3561 0.3732 0.4544 0.336 Uiso 1 1 calc R . .
H50B H 0.2904 0.2967 0.4248 0.336 Uiso 1 1 calc R . .
H50C H 0.2298 0.4073 0.4519 0.336 Uiso 1 1 calc R . .
C101 C 0.3906(16) -0.0932(15) 0.4839(12) 0.068(5) Uiso 0.50 1 d P . .
C102 C 0.4554(19) -0.0010(19) 0.4822(15) 0.095(7) Uiso 0.50 1 d P . .
C100 C 0.462(4) -0.141(3) 0.517(3) 0.220(17) Uiso 0.50 1 d P . .

loop_
_atom_site_aniso_label
_atom_site_aniso_U_11
_atom_site_aniso_U_22
_atom_site_aniso_U_33
_atom_site_aniso_U_23
_atom_site_aniso_U_13
_atom_site_aniso_U_12
Nb1 0.0439(4) 0.0317(4) 0.0165(4) 0.0017(3) 0.0009(3) 0.0074(3)
O1 0.051(3) 0.055(4) 0.008(3) 0.003(2) 0.001(2) -0.006(3)
O2 0.050(3) 0.032(3) 0.011(3) -0.005(2) -0.001(2) 0.006(3)
N1 0.034(4) 0.032(4) 0.022(3) 0.016(3) 0.006(3) 0.004(3)
N2 0.043(4) 0.020(3) 0.038(4) 0.009(3) -0.010(3) -0.003(3)
N3 0.029(3) 0.039(4) 0.033(4) 0.009(3) 0.003(3) 0.001(3)
N4 0.056(4) 0.035(4) 0.016(4) 0.000(3) 0.005(3) 0.005(3)
C1 0.047(5) 0.031(4) 0.015(4) -0.001(3) -0.016(3) -0.002(4)
C2 0.030(4) 0.040(5) 0.020(4) 0.001(4) -0.003(3) -0.005(4)
C3 0.045(5) 0.047(5) 0.022(4) 0.012(4) -0.001(4) 0.001(4)
C4 0.038(4) 0.041(5) 0.017(4) 0.006(4) 0.000(3) -0.005(4)
C5 0.038(4) 0.053(6) 0.016(4) -0.006(4) 0.004(3) -0.004(4)
C6 0.041(4) 0.054(6) 0.011(4) -0.005(4) -0.005(3) 0.015(4)
C7 0.042(5) 0.076(7) 0.019(5) -0.010(4) 0.008(4) 0.010(5)
C8 0.052(6) 0.117(9) 0.035(6) -0.007(5) 0.004(4) 0.030(6)
C9 0.054(5) 0.082(7) 0.037(6) -0.008(5) -0.009(4) 0.014(5)
C10 0.057(6) 0.050(6) 0.053(6) -0.005(5) -0.015(5) 0.023(5)
C11 0.068(6) 0.067(7) 0.008(4) 0.010(4) -0.004(4) 0.011(5)
C12 0.092(10) 0.36(2) 0.057(8) 0.119(11) -0.023(7) -0.082(12)
C13 0.38(3) 0.22(2) 0.041(9) 0.010(11) -0.088(13) -0.111(19)
C14 0.32(2) 0.34(3) 0.026(7) 0.083(11) 0.032(10) 0.22(2)
C15 0.059(5) 0.035(5) 0.024(4) 0.003(4) 0.000(4) 0.021(4)
C16 0.040(4) 0.030(5) 0.012(4) 0.000(3) 0.003(3) 0.004(4)
C17 0.031(4) 0.036(5) 0.026(4) 0.005(4) 0.001(3) -0.005(4)
C18 0.053(5) 0.020(4) 0.026(4) -0.004(4) -0.005(4) -0.003(4)
C19 0.049(5) 0.029(5) 0.029(5) 0.001(4) 0.000(4) 0.008(4)
C20 0.035(4) 0.035(5) 0.021(4) 0.002(4) -0.003(3) 0.006(4)
C21 0.045(5) 0.043(5) 0.044(5) -0.012(4) 0.003(4) 0.008(4)
C22 0.036(4) 0.026(4) 0.027(4) 0.010(4) -0.001(3) 0.002(4)
C23 0.032(4) 0.034(5) 0.019(4) 0.000(4) 0.000(3) 0.009(4)
C24 0.040(4) 0.041(5) 0.023(4) -0.004(4) -0.005(4) 0.010(4)
C25 0.061(6) 0.085(8) 0.049(6) 0.010(5) -0.018(5) 0.026(5)
C26 0.045(5) 0.062(6) 0.035(5) -0.018(5) -0.017(4) 0.012(5)
C27 0.060(6) 0.032(5) 0.050(6) -0.015(4) -0.014(5) 0.003(4)
C28 0.047(5) 0.031(5) 0.043(5) 0.006(4) -0.011(4) 0.004(4)
C29 0.046(5) 0.030(5) 0.013(4) -0.011(3) -0.008(3) 0.007(4)
C30 0.037(4) 0.028(4) 0.016(4) 0.000(3) 0.001(3) -0.007(4)
C31 0.042(4) 0.028(4) 0.012(4) 0.000(3) -0.002(3) 0.001(4)
C32 0.042(4) 0.026(4) 0.019(4) -0.001(3) 0.002(3) -0.002(4)
C33 0.048(5) 0.024(4) 0.014(4) -0.006(3) 0.004(3) -0.009(4)
C34 0.046(5) 0.028(4) 0.020(4) 0.003(3) -0.004(3) 0.001(4)
C35 0.043(4) 0.030(4) 0.006(4) -0.001(3) 0.002(3) 0.007(4)
C36 0.039(4) 0.025(4) 0.013(4) -0.003(3) -0.002(3) 0.001(3)
C37 0.052(5) 0.033(5) 0.014(4) -0.008(4) -0.005(3) -0.008(4)
C38 0.079(6) 0.046(6) 0.024(5) -0.005(4) -0.008(4) 0.005(5)
C39 0.077(7) 0.074(7) 0.021(5) -0.003(4) 0.009(4) -0.031(6)
C40 0.080(6) 0.066(7) 0.015(4) -0.002(4) -0.005(4) 0.001(5)
C41 0.044(5) 0.043(5) 0.019(4) 0.007(4) -0.001(4) 0.000(4)
C42 0.052(5) 0.029(5) 0.043(5) 0.003(4) 0.004(4) -0.003(4)
C43 0.044(5) 0.048(6) 0.037(5) 0.003(4) 0.004(4) -0.004(4)
C44 0.054(5) 0.071(7) 0.028(5) 0.001(4) -0.007(4) -0.020(5)
C45 0.060(6) 0.045(6) 0.046(6) -0.003(4) -0.016(4) 0.012(5)
C46 0.073(6) 0.036(5) 0.020(4) 0.000(4) -0.007(4) 0.014(4)
C47 0.059(6) 0.026(5) 0.055(6) 0.000(4) -0.014(5) -0.006(4)
C48 0.096(8) 0.051(7) 0.087(8) -0.007(6) 0.002(6) -0.029(6)
C49 0.090(7) 0.075(8) 0.039(6) -0.030(6) -0.012(5) 0.004(6)
C50 0.52(3) 0.144(14) 0.084(11) 0.048(10) -0.176(17) -0.147(18)

loop_
_geom_bond_atom_site_label_1
_geom_bond_atom_site_label_2
_geom_bond_distance
_geom_bond_site_symmetry_2
_geom_bond_publ_flag
Nb1 N4 1.783(7) . y
Nb1 O1 2.011(5) . y
Nb1 N3 2.019(6) . y
Nb1 O2 2.142(5) . y
Nb1 N2 2.238(6) . y
Nb1 N1 2.382(5) . y
O1 C1 1.341(7) . ?
O2 C36 1.308(7) . ?
N1 C15 1.291(8) . ?
N1 C16 1.427(8) . ?
N2 C30 1.329(8) . ?
N2 C29 1.412(8) . ?
N3 C46 1.456(9) . ?
N3 C47 1.511(9) . ?
N4 C49 1.428(10) . ?
C1 C2 1.371(9) . ?
C1 C6 1.418(9) . ?
C2 C3 1.440(9) . ?
C2 C15 1.457(10) . ?
C3 C4 1.373(9) . ?
C4 C5 1.381(9) . ?
C4 C11 1.572(9) . ?
C5 C6 1.388(9) . ?
C6 C7 1.512(10) . ?
C7 C8 1.510(10) . ?
C7 C9 1.520(11) . ?
C7 C10 1.563(11) . ?
C11 C14 1.343(14) . ?
C11 C12 1.458(12) . ?
C11 C13 1.514(15) . ?
C16 C22 1.366(9) . ?
C16 C17 1.415(10) . ?
C17 C18 1.402(10) . ?
C18 C19 1.351(10) . ?
C19 C20 1.369(10) . ?
C20 C22 1.432(10) . ?
C20 C21 1.518(10) . ?
C22 C23 1.511(10) . ?
C23 C24 1.367(9) . ?
C23 C29 1.407(9) . ?
C24 C26 1.418(11) . ?
C24 C25 1.522(10) . ?
C26 C27 1.370(10) . ?
C27 C28 1.373(10) . ?
C28 C29 1.363(10) . ?
C30 C31 1.408(9) . ?
C31 C32 1.417(9) . ?
C31 C36 1.422(9) . ?
C32 C33 1.364(9) . ?
C33 C34 1.429(9) . ?
C33 C37 1.524(9) . ?
C34 C35 1.397(9) . ?
C35 C36 1.440(9) . ?
C35 C41 1.502(10) . ?
C37 C40 1.534(10) . ?
C37 C39 1.538(10) . ?
C37 C38 1.550(10) . ?
C41 C43 1.515(10) . ?
C41 C42 1.554(9) . ?
C41 C44 1.563(10) . ?
C45 C46 1.508(10) . ?
C47 C48 1.500(11) . ?
C49 C50 1.513(14) . ?
C101 C100 1.24(4) . ?
C101 C102 1.53(3) . ?
C102 C102 1.43(4) 2_656 ?
C102 C100 1.82(5) . ?
